data_4329146
loop_
_publ_author_name
'Sean K. Liew'
'S. M. Ibrahim Al-Rafia'
'James T. Goettel'
'Paul A. Lummis'
'Sean M. McDonald'
'Leah J. Miedema'
'Michael J. Ferguson'
'Robert McDonald'
'Eric Rivard'

_publ_contact_author_address
;
Department of Chemistry
University of Alberta
Edmonton
AB T6G 2G2
CANADA
;
_publ_contact_author_email ERIVARD@UALBERTA.CA
_publ_contact_author_name 'E. Rivard'
_publ_section_title
;
 Expanding the Steric Coverage Offered by Bis(amidosilyl) Chelates:
 Isolation of Low-Coordinate N-Heterocyclic Germylene Complexes
;
_journal_name_full 'Inorganic Chemistry'
_journal_page_first 5471
_journal_page_last 5480
_journal_paper_doi 10.1021/ic300495k
_journal_volume 51
_journal_year 2012
_chemical_formula_moiety 'C27 H35 N Si'
_chemical_formula_sum 'C27 H35 N Si'
_chemical_formula_weight 401.65
_chemical_name_common 7
_chemical_name_systematic
; 
 ? 
;
_space_group_IT_number 14
_symmetry_cell_setting monoclinic
_symmetry_space_group_name_Hall '-P 2yn'
_symmetry_space_group_name_H-M 'P 1 21/n 1'
_atom_sites_solution_hydrogens geom
_atom_sites_solution_primary direct
_atom_sites_solution_secondary difmap
_audit_creation_method SHELXL-97
_cell_angle_alpha 90.00
_cell_angle_beta 93.6135(14)
_cell_angle_gamma 90.00
_cell_formula_units_Z 4
_cell_length_a 15.0786(16)
_cell_length_b 6.8829(7)
_cell_length_c 23.297(3)
_cell_measurement_reflns_used 7198
_cell_measurement_temperature 173(2)
_cell_measurement_theta_max 23.47
_cell_measurement_theta_min 2.71
_cell_volume 2413.1(5)
_computing_cell_refinement 'Bruker SAINT'
_computing_data_collection 'Bruker APEX2'
_computing_data_reduction 'Bruker SAINT'
_computing_molecular_graphics 'Bruker SHELXTL'
_computing_publication_material 'Bruker SHELXTL'
_computing_structure_refinement 'SHELXL-97 (Sheldrick, 2008)'
_computing_structure_solution 'SHELXS-97 (Sheldrick, 2008)'
_diffrn_ambient_temperature 173(2)
_diffrn_measured_fraction_theta_full 0.998
_diffrn_measured_fraction_theta_max 0.998
_diffrn_measurement_device_type 'Bruker APEX-II CCD'
_diffrn_measurement_method '\w scans'
_diffrn_radiation_monochromator graphite
_diffrn_radiation_source 'fine-focus sealed tube'
_diffrn_radiation_type MoK\a
_diffrn_radiation_wavelength 0.71073
_diffrn_reflns_av_R_equivalents 0.0351
_diffrn_reflns_av_sigmaI/netI 0.0263
_diffrn_reflns_limit_h_max 18
_diffrn_reflns_limit_h_min -18
_diffrn_reflns_limit_k_max 8
_diffrn_reflns_limit_k_min -8
_diffrn_reflns_limit_l_max 29
_diffrn_reflns_limit_l_min -29
_diffrn_reflns_number 18635
_diffrn_reflns_theta_full 26.40
_diffrn_reflns_theta_max 26.40
_diffrn_reflns_theta_min 1.56
_exptl_absorpt_coefficient_mu 0.110
_exptl_absorpt_correction_T_max 0.9822
_exptl_absorpt_correction_T_min 0.9357
_exptl_absorpt_correction_type integration
_exptl_absorpt_process_details 'SADABS (Sheldrick, 2008)'
_exptl_crystal_colour colourless
_exptl_crystal_density_diffrn 1.106
_exptl_crystal_description prism
_exptl_crystal_F_000 872
_exptl_crystal_size_max 0.61
_exptl_crystal_size_mid 0.21
_exptl_crystal_size_min 0.16
_refine_diff_density_max 0.238
_refine_diff_density_min -0.233
_refine_diff_density_rms 0.031
_refine_ls_extinction_method none
_refine_ls_goodness_of_fit_ref 1.016
_refine_ls_hydrogen_treatment mixed
_refine_ls_matrix_type full
_refine_ls_number_parameters 352
_refine_ls_number_reflns 4941
_refine_ls_number_restraints 1
_refine_ls_restrained_S_all 1.016
_refine_ls_R_factor_all 0.0559
_refine_ls_R_factor_gt 0.0371
_refine_ls_shift/su_max 0.000
_refine_ls_shift/su_mean 0.000
_refine_ls_structure_factor_coef Fsqd
_refine_ls_weighting_details 'calc w=1/[\s^2^(Fo^2^)+(0.0461P)^2^+0.5464P] where P=(Fo^2^+2Fc^2^)/3'
_refine_ls_weighting_scheme calc
_refine_ls_wR_factor_gt 0.0915
_refine_ls_wR_factor_ref 0.1018
_reflns_number_gt 3734
_reflns_number_total 4941
_reflns_threshold_expression I>2\s(I)
_cod_data_source_file ic300495k_si_001_5.cif
_cod_data_source_block riv1111
_cod_original_cell_volume 2413.0(4)
_cod_original_sg_symbol_H-M 'P 21/n'
_cod_database_code 4329146

loop_
_symmetry_equiv_pos_as_xyz
'x, y, z'
'-x+1/2, y+1/2, -z+1/2'
'-x, -y, -z'
'x-1/2, -y-1/2, z-1/2'

loop_
_atom_site_label
_atom_site_type_symbol
_atom_site_fract_x
_atom_site_fract_y
_atom_site_fract_z
_atom_site_U_iso_or_equiv
_atom_site_adp_type
_atom_site_occupancy
_atom_site_symmetry_multiplicity
_atom_site_calc_flag
_atom_site_refinement_flags
_atom_site_disorder_assembly
_atom_site_disorder_group
Si Si 0.26916(3) 0.23068(6) 0.141766(17) 0.03389(12) Uani 1 1 d D . .
N N 0.24092(11) 0.3937(3) 0.19319(7) 0.0496(4) Uani 1 1 d . A .
H1NA H 0.2167(16) 0.346(4) 0.2208(11) 0.091(9) Uiso 1 1 d . . .
H1NB H 0.2223(19) 0.502(4) 0.1853(12) 0.117(11) Uiso 1 1 d . . .
C11 C 0.29877(9) 0.3694(2) 0.07676(6) 0.0329(3) Uani 1 1 d . A .
C12 C 0.25151(10) 0.5338(2) 0.05692(7) 0.0410(4) Uani 1 1 d . . .
H12 H 0.2030 0.5785 0.0775 0.049 Uiso 1 1 calc R A .
C13 C 0.27354(10) 0.6329(2) 0.00817(7) 0.0417(4) Uani 1 1 d . A .
H13 H 0.2401 0.7443 -0.0038 0.050 Uiso 1 1 calc R . .
C14 C 0.34341(9) 0.5734(2) -0.02369(6) 0.0338(3) Uani 1 1 d . . .
C15 C 0.38909(10) 0.4085(2) -0.00549(7) 0.0404(4) Uani 1 1 d . A .
H15 H 0.4360 0.3617 -0.0271 0.049 Uiso 1 1 calc R . .
C16 C 0.36776(10) 0.3094(2) 0.04383(7) 0.0404(4) Uani 1 1 d . . .
H16 H 0.4012 0.1976 0.0554 0.048 Uiso 1 1 calc R A .
C17 C 0.36962(10) 0.6872(2) -0.07570(7) 0.0391(4) Uani 1 1 d . A .
H17 H 0.4209 0.6186 -0.0919 0.047 Uiso 1 1 calc R . .
C18 C 0.29451(12) 0.6965(3) -0.12286(7) 0.0530(4) Uani 1 1 d . . .
H18A H 0.2760 0.5644 -0.1338 0.064 Uiso 1 1 calc R A .
H18B H 0.3154 0.7641 -0.1565 0.064 Uiso 1 1 calc R . .
H18C H 0.2439 0.7671 -0.1086 0.064 Uiso 1 1 calc R . .
C19 C 0.40012(12) 0.8920(2) -0.05903(8) 0.0484(4) Uani 1 1 d . . .
H19A H 0.4489 0.8846 -0.0293 0.058 Uiso 1 1 calc R A .
H19B H 0.3504 0.9642 -0.0442 0.058 Uiso 1 1 calc R . .
H19C H 0.4206 0.9587 -0.0929 0.058 Uiso 1 1 calc R . .
C21 C 0.17706(9) 0.0579(2) 0.12033(6) 0.0333(3) Uani 1 1 d . A .
C22 C 0.13456(10) -0.0519(3) 0.16112(6) 0.0457(4) Uani 1 1 d . . .
H22 H 0.1532 -0.0389 0.2006 0.055 Uiso 1 1 calc R A .
C23 C 0.06617(11) -0.1785(3) 0.14540(7) 0.0480(4) Uani 1 1 d . A .
H23 H 0.0388 -0.2500 0.1743 0.058 Uiso 1 1 calc R . .
C24 C 0.03655(9) -0.2036(2) 0.08808(6) 0.0363(3) Uani 1 1 d . . .
C25 C 0.07975(9) -0.0994(2) 0.04734(6) 0.0343(3) Uani 1 1 d . A .
H25 H 0.0622 -0.1159 0.0078 0.041 Uiso 1 1 calc R . .
C26 C 0.14796(9) 0.0285(2) 0.06307(6) 0.0340(3) Uani 1 1 d . . .
H26 H 0.1757 0.0981 0.0339 0.041 Uiso 1 1 calc R A .
C27 C -0.04125(10) -0.3354(3) 0.07105(7) 0.0449(4) Uani 1 1 d . A .
H27 H -0.0466 -0.3419 0.0281 0.054 Uiso 1 1 calc R . .
C28 C -0.02698(14) -0.5417(3) 0.09342(9) 0.0646(5) Uani 1 1 d . . .
H28A H 0.0282 -0.5938 0.0796 0.078 Uiso 1 1 calc R A .
H28B H -0.0770 -0.6235 0.0795 0.078 Uiso 1 1 calc R . .
H28C H -0.0230 -0.5405 0.1356 0.078 Uiso 1 1 calc R . .
C29 C -0.12773(11) -0.2499(3) 0.09079(8) 0.0563(5) Uani 1 1 d . . .
H29A H -0.1356 -0.1180 0.0755 0.068 Uiso 1 1 calc R A .
H29B H -0.1252 -0.2456 0.1329 0.068 Uiso 1 1 calc R . .
H29C H -0.1778 -0.3312 0.0767 0.068 Uiso 1 1 calc R . .
C31A C 0.3636(6) 0.0655(13) 0.1661(7) 0.0298(19) Uani 0.60 1 d PD A 1
C32A C 0.4354(9) 0.1381(10) 0.2025(6) 0.0409(18) Uani 0.60 1 d P A 1
H32A H 0.4331 0.2681 0.2160 0.049 Uiso 0.60 1 calc PR A 1
C33A C 0.5095(4) 0.0228(8) 0.2189(2) 0.0371(13) Uani 0.60 1 d P A 1
H33A H 0.5557 0.0744 0.2440 0.045 Uiso 0.60 1 calc PR A 1
C34A C 0.5157(3) -0.1664(7) 0.19863(18) 0.0324(9) Uani 0.60 1 d P A 1
C35A C 0.4467(3) -0.2343(6) 0.16171(17) 0.0423(10) Uani 0.60 1 d P A 1
H35A H 0.4502 -0.3614 0.1461 0.051 Uiso 0.60 1 calc PR A 1
C36A C 0.3732(6) -0.1214(15) 0.1472(3) 0.0407(13) Uani 0.60 1 d P A 1
H36A H 0.3269 -0.1760 0.1227 0.049 Uiso 0.60 1 calc PR A 1
C37A C 0.59474(18) -0.2965(5) 0.21559(13) 0.0401(6) Uani 0.60 1 d P A 1
H37A H 0.5897 -0.4147 0.1906 0.048 Uiso 0.60 1 calc PR A 1
C38A C 0.6807(5) -0.1989(19) 0.2044(5) 0.068(3) Uani 0.60 1 d P A 1
H38A H 0.7303 -0.2843 0.2167 0.081 Uiso 0.60 1 calc PR A 1
H38B H 0.6856 -0.0768 0.2260 0.081 Uiso 0.60 1 calc PR A 1
H38C H 0.6824 -0.1717 0.1632 0.081 Uiso 0.60 1 calc PR A 1
C39A C 0.5960(5) -0.3627(12) 0.2760(3) 0.0582(17) Uani 0.60 1 d P A 1
H39A H 0.5396 -0.4268 0.2828 0.070 Uiso 0.60 1 calc PR A 1
H39B H 0.6042 -0.2506 0.3017 0.070 Uiso 0.60 1 calc PR A 1
H39C H 0.6450 -0.4545 0.2835 0.070 Uiso 0.60 1 calc PR A 1
C31B C 0.3727(9) 0.1067(19) 0.1729(9) 0.024(2) Uani 0.40 1 d PD A 2
C32B C 0.4397(11) 0.1960(16) 0.2028(7) 0.0309(19) Uani 0.40 1 d P A 2
H32B H 0.4345 0.3312 0.2100 0.037 Uiso 0.40 1 calc PR A 2
C33B C 0.5152(6) 0.1023(10) 0.2233(4) 0.0344(16) Uani 0.40 1 d P A 2
H33B H 0.5617 0.1741 0.2429 0.041 Uiso 0.40 1 calc PR A 2
C34B C 0.5245(5) -0.0973(12) 0.2159(3) 0.0339(14) Uani 0.40 1 d P A 2
C35B C 0.4573(6) -0.1967(10) 0.1858(3) 0.0482(16) Uani 0.40 1 d P A 2
H35B H 0.4619 -0.3327 0.1797 0.058 Uiso 0.40 1 calc PR A 2
C36B C 0.3812(11) -0.093(3) 0.1641(6) 0.053(3) Uani 0.40 1 d P A 2
H36B H 0.3348 -0.1615 0.1431 0.063 Uiso 0.40 1 calc PR A 2
C37B C 0.6086(3) -0.2002(7) 0.2402(2) 0.0450(10) Uani 0.40 1 d P A 2
H37B H 0.6350 -0.1165 0.2719 0.054 Uiso 0.40 1 calc PR A 2
C38B C 0.6794(10) -0.227(3) 0.1976(8) 0.078(5) Uani 0.40 1 d P A 2
H38D H 0.7315 -0.2900 0.2168 0.093 Uiso 0.40 1 calc PR A 2
H38E H 0.6965 -0.1003 0.1828 0.093 Uiso 0.40 1 calc PR A 2
H38F H 0.6561 -0.3089 0.1657 0.093 Uiso 0.40 1 calc PR A 2
C39B C 0.5842(9) -0.398(2) 0.2679(6) 0.111(6) Uani 0.40 1 d P A 2
H39D H 0.6385 -0.4606 0.2842 0.133 Uiso 0.40 1 calc PR A 2
H39E H 0.5552 -0.4820 0.2385 0.133 Uiso 0.40 1 calc PR A 2
H39F H 0.5438 -0.3746 0.2985 0.133 Uiso 0.40 1 calc PR A 2

loop_
_atom_site_aniso_label
_atom_site_aniso_U_11
_atom_site_aniso_U_22
_atom_site_aniso_U_33
_atom_site_aniso_U_23
_atom_site_aniso_U_13
_atom_site_aniso_U_12
Si 0.0283(2) 0.0409(2) 0.0320(2) -0.00079(17) -0.00138(15) 0.00150(17)
N 0.0514(9) 0.0573(11) 0.0405(8) -0.0074(8) 0.0051(7) 0.0012(8)
C11 0.0272(7) 0.0340(8) 0.0372(8) -0.0029(6) -0.0020(6) -0.0008(6)
C12 0.0365(8) 0.0429(9) 0.0447(9) -0.0004(7) 0.0104(7) 0.0094(7)
C13 0.0415(9) 0.0372(9) 0.0470(9) 0.0060(7) 0.0062(7) 0.0106(7)
C14 0.0306(7) 0.0322(8) 0.0385(8) -0.0034(6) 0.0021(6) -0.0023(6)
C15 0.0359(8) 0.0387(9) 0.0478(9) -0.0010(7) 0.0113(7) 0.0059(7)
C16 0.0380(8) 0.0345(8) 0.0490(9) 0.0039(7) 0.0063(7) 0.0080(7)
C17 0.0388(8) 0.0368(8) 0.0420(8) -0.0003(7) 0.0063(7) -0.0010(7)
C18 0.0575(11) 0.0588(11) 0.0424(9) 0.0049(8) -0.0003(8) -0.0089(9)
C19 0.0492(10) 0.0410(9) 0.0550(10) 0.0022(8) 0.0047(8) -0.0076(8)
C21 0.0262(7) 0.0408(8) 0.0328(7) 0.0011(6) 0.0002(6) 0.0042(6)
C22 0.0398(9) 0.0687(12) 0.0282(7) 0.0008(7) -0.0004(6) -0.0105(8)
C23 0.0442(9) 0.0670(12) 0.0334(8) 0.0023(8) 0.0083(7) -0.0150(8)
C24 0.0280(7) 0.0460(9) 0.0351(8) -0.0046(7) 0.0037(6) 0.0013(6)
C25 0.0310(7) 0.0426(9) 0.0291(7) -0.0013(6) -0.0003(6) 0.0056(6)
C26 0.0314(7) 0.0383(8) 0.0321(7) 0.0038(6) 0.0020(6) 0.0037(6)
C27 0.0372(8) 0.0575(11) 0.0404(8) -0.0088(8) 0.0063(7) -0.0101(8)
C28 0.0685(13) 0.0576(12) 0.0680(12) -0.0102(10) 0.0069(10) -0.0132(10)
C29 0.0344(9) 0.0741(13) 0.0607(11) -0.0139(10) 0.0065(8) -0.0134(9)
C31A 0.028(2) 0.028(4) 0.032(3) -0.005(3) -0.0066(15) -0.012(3)
C32A 0.043(3) 0.035(4) 0.044(2) -0.010(3) -0.0028(19) -0.001(3)
C33A 0.0315(18) 0.039(4) 0.0389(18) -0.010(3) -0.0111(12) -0.002(3)
C34A 0.031(2) 0.031(3) 0.035(2) -0.0011(14) -0.0014(19) -0.0025(19)
C35A 0.039(2) 0.034(2) 0.052(2) -0.0061(17) -0.008(2) -0.0046(15)
C36A 0.032(2) 0.031(3) 0.057(4) -0.007(3) -0.014(2) -0.0046(18)
C37A 0.0357(15) 0.0379(16) 0.0458(16) -0.0041(14) -0.0032(12) 0.0037(12)
C38A 0.023(3) 0.054(3) 0.127(8) 0.032(4) 0.008(3) 0.014(2)
C39A 0.041(3) 0.074(4) 0.060(2) 0.017(2) 0.005(2) 0.013(3)
C31B 0.024(4) 0.021(5) 0.025(4) -0.005(4) -0.005(3) -0.007(4)
C32B 0.022(3) 0.040(5) 0.030(3) -0.005(5) -0.005(2) 0.000(4)
C33B 0.031(3) 0.036(4) 0.036(3) -0.003(3) 0.001(2) -0.002(3)
C34B 0.031(3) 0.030(5) 0.040(4) -0.002(3) -0.002(3) -0.003(3)
C35B 0.045(4) 0.030(3) 0.068(5) -0.004(3) -0.016(4) 0.003(3)
C36B 0.039(3) 0.047(6) 0.069(8) -0.012(5) -0.020(5) -0.013(3)
C37B 0.033(2) 0.046(3) 0.055(3) 0.006(2) -0.006(2) 0.006(2)
C38B 0.080(8) 0.071(9) 0.086(7) 0.015(5) 0.038(5) 0.014(5)
C39B 0.043(4) 0.091(7) 0.194(13) 0.103(8) -0.036(5) -0.020(4)

loop_
_atom_type_symbol
_atom_type_description
_atom_type_scat_dispersion_real
_atom_type_scat_dispersion_imag
_atom_type_scat_source
C C 0.0033 0.0016 'International Tables Vol C Tables 4.2.6.8 and 6.1.1.4'
H H 0.0000 0.0000 'International Tables Vol C Tables 4.2.6.8 and 6.1.1.4'
N N 0.0061 0.0033 'International Tables Vol C Tables 4.2.6.8 and 6.1.1.4'
Si Si 0.0817 0.0704 'International Tables Vol C Tables 4.2.6.8 and 6.1.1.4'

loop_
_geom_angle_atom_site_label_1
_geom_angle_atom_site_label_2
_geom_angle_atom_site_label_3
_geom_angle
N Si C11 108.34(9)
N Si C21 112.91(7)
C11 Si C21 108.63(6)
N Si C31A 113.6(4)
C11 Si C31A 109.8(5)
C21 Si C31A 103.4(3)
N Si C31B 105.3(6)
C11 Si C31B 108.0(7)
C21 Si C31B 113.4(5)
C16 C11 C12 116.08(14)
C16 C11 Si 121.33(11)
C12 C11 Si 122.55(11)
C13 C12 C11 121.73(14)
C12 C13 C14 121.56(14)
C15 C14 C13 117.32(14)
C15 C14 C17 121.35(13)
C13 C14 C17 121.32(13)
C14 C15 C16 121.32(14)
C15 C16 C11 121.95(14)
C14 C17 C19 111.32(13)
C14 C17 C18 112.18(13)
C19 C17 C18 110.01(14)
C26 C21 C22 116.19(14)
C26 C21 Si 122.13(11)
C22 C21 Si 121.68(11)
C23 C22 C21 121.75(14)
C22 C23 C24 121.42(15)
C25 C24 C23 117.21(14)
C25 C24 C27 121.35(13)
C23 C24 C27 121.43(14)
C24 C25 C26 121.40(13)
C25 C26 C21 122.00(13)
C24 C27 C28 112.22(14)
C24 C27 C29 110.60(14)
C28 C27 C29 111.17(15)
C36A C31A C32A 115.4(6)
C36A C31A Si 124.3(7)
C32A C31A Si 120.0(7)
C33A C32A C31A 121.8(6)
C34A C33A C32A 120.5(6)
C35A C34A C33A 117.5(4)
C35A C34A C37A 120.4(4)
C33A C34A C37A 122.1(4)
C36A C35A C34A 121.5(5)
C31A C36A C35A 123.3(5)
C39A C37A C38A 110.2(6)
C39A C37A C34A 113.0(4)
C38A C37A C34A 111.3(5)
C32B C31B C36B 117.1(9)
C32B C31B Si 124.9(10)
C36B C31B Si 118.1(10)
C31B C32B C33B 123.3(9)
C32B C33B C34B 120.6(8)
C35B C34B C33B 118.4(7)
C35B C34B C37B 121.6(7)
C33B C34B C37B 119.9(7)
C34B C35B C36B 119.1(8)
C31B C36B C35B 121.4(9)
C38B C37B C34B 114.6(8)
C38B C37B C39B 111.0(10)
C34B C37B C39B 110.3(6)

loop_
_geom_bond_atom_site_label_1
_geom_bond_atom_site_label_2
_geom_bond_distance
Si N 1.7144(16)
Si C11 1.8679(15)
Si C21 1.8721(15)
Si C31A 1.881(4)
Si C31B 1.884(5)
C11 C16 1.393(2)
C11 C12 1.400(2)
C12 C13 1.383(2)
C13 C14 1.388(2)
C14 C15 1.381(2)
C14 C17 1.516(2)
C15 C16 1.391(2)
C17 C19 1.525(2)
C17 C18 1.529(2)
C21 C26 1.393(2)
C21 C22 1.401(2)
C22 C23 1.382(2)
C23 C24 1.392(2)
C24 C25 1.385(2)
C24 C27 1.516(2)
C25 C26 1.385(2)
C27 C28 1.523(3)
C27 C29 1.528(2)
C31A C36A 1.372(12)
C31A C32A 1.422(13)
C32A C33A 1.404(14)
C33A C34A 1.390(5)
C34A C35A 1.388(5)
C34A C37A 1.523(6)
C35A C36A 1.378(13)
C37A C39A 1.478(7)
C37A C38A 1.497(10)
C31B C32B 1.339(17)
C31B C36B 1.400(19)
C32B C33B 1.37(2)
C33B C34B 1.393(7)
C34B C35B 1.378(8)
C34B C37B 1.529(9)
C35B C36B 1.42(2)
C37B C38B 1.515(17)
C37B C39B 1.558(14)

loop_
_geom_torsion_atom_site_label_1
_geom_torsion_atom_site_label_2
_geom_torsion_atom_site_label_3
_geom_torsion_atom_site_label_4
_geom_torsion
N Si C11 C16 142.33(13)
C21 Si C11 C16 -94.68(13)
C31A Si C11 C16 17.7(3)
C31B Si C11 C16 28.8(5)
N Si C11 C12 -40.19(14)
C21 Si C11 C12 82.80(13)
C31A Si C11 C12 -164.8(3)
C31B Si C11 C12 -153.8(5)
C16 C11 C12 C13 -1.4(2)
Si C11 C12 C13 -178.97(12)
C11 C12 C13 C14 0.3(2)
C12 C13 C14 C15 1.3(2)
C12 C13 C14 C17 -177.50(15)
C13 C14 C15 C16 -2.0(2)
C17 C14 C15 C16 176.86(14)
C14 C15 C16 C11 1.0(2)
C12 C11 C16 C15 0.7(2)
Si C11 C16 C15 178.35(12)
C15 C14 C17 C19 -116.57(16)
C13 C14 C17 C19 62.23(19)
C15 C14 C17 C18 119.67(16)
C13 C14 C17 C18 -61.53(19)
N Si C21 C26 128.03(13)
C11 Si C21 C26 7.83(14)
C31A Si C21 C26 -108.7(6)
C31B Si C21 C26 -112.3(8)
N Si C21 C22 -53.17(16)
C11 Si C21 C22 -173.37(13)
C31A Si C21 C22 70.1(6)
C31B Si C21 C22 66.5(8)
C26 C21 C22 C23 -1.6(2)
Si C21 C22 C23 179.58(13)
C21 C22 C23 C24 0.3(3)
C22 C23 C24 C25 1.4(3)
C22 C23 C24 C27 -177.12(16)
C23 C24 C25 C26 -1.7(2)
C27 C24 C25 C26 176.75(14)
C24 C25 C26 C21 0.5(2)
C22 C21 C26 C25 1.2(2)
Si C21 C26 C25 -179.96(11)
C25 C24 C27 C28 125.42(17)
C23 C24 C27 C28 -56.2(2)
C25 C24 C27 C29 -109.82(17)
C23 C24 C27 C29 68.6(2)
N Si C31A C36A 149.1(13)
C11 Si C31A C36A -89.4(14)
C21 Si C31A C36A 26.3(15)
N Si C31A C32A -37.0(15)
C11 Si C31A C32A 84.5(14)
C21 Si C31A C32A -159.7(12)
C36A C31A C32A C33A -2(2)
Si C31A C32A C33A -176.2(9)
C31A C32A C33A C34A 1.5(17)
C32A C33A C34A C35A 0.5(9)
C32A C33A C34A C37A -179.7(7)
C33A C34A C35A C36A -2.3(8)
C37A C34A C35A C36A 178.0(6)
C32A C31A C36A C35A 0(2)
Si C31A C36A C35A 174.2(8)
C34A C35A C36A C31A 2.1(16)
C35A C34A C37A C39A -108.5(5)
C33A C34A C37A C39A 71.7(6)
C35A C34A C37A C38A 126.9(6)
C33A C34A C37A C38A -52.9(7)
N Si C31B C32B -41(2)
C11 Si C31B C32B 75(2)
C21 Si C31B C32B -164.5(18)
N Si C31B C36B 139.9(17)
C11 Si C31B C36B -104.5(18)
C21 Si C31B C36B 16(2)
C36B C31B C32B C33B 2(3)
Si C31B C32B C33B -178.0(13)
C31B C32B C33B C34B -3(2)
C32B C33B C34B C35B 2.1(15)
C32B C33B C34B C37B -178.8(10)
C33B C34B C35B C36B -0.6(14)
C37B C34B C35B C36B -179.8(9)
C32B C31B C36B C35B 0(3)
Si C31B C36B C35B 179.5(12)
C34B C35B C36B C31B 0(2)
C35B C34B C37B C38B 83.6(11)
C33B C34B C37B C38B -95.5(12)
C35B C34B C37B C39B -42.5(10)
C33B C34B C37B C39B 138.4(9)
